data_4020898
loop_
_publ_author_name
'D. Srinivasa Reddy'
'David Vander Velde'
'Jeffrey Aub\'e'

_publ_section_title
;
 Synthesis and Conformational Studies of Dipeptides Constrained
 by Disubstituted 3-(Aminoethoxy)propionic Acid Linkers
;
_journal_name_full 'Journal of Organic Chemistry'
_journal_page_first 1716
_journal_page_last 1719
_journal_paper_doi 10.1021/jo035683q
_journal_volume 69
_journal_year 2004
_chemical_absolute_configuration syn
_chemical_formula_moiety 'C12 H21 N3 O4'
_chemical_formula_sum 'C12 H21 N3 O4'
_chemical_formula_weight 271.32
_space_group_IT_number 4
_symmetry_cell_setting monoclinic
_symmetry_space_group_name_Hall 'P 2yb'
_symmetry_space_group_name_H-M 'P 1 21 1'
_cell_angle_alpha 90.00
_cell_angle_beta 107.214(6)
_cell_angle_gamma 90.00
_cell_formula_units_Z 4
_cell_length_a 9.394(3)
_cell_length_b 14.776(4)
_cell_length_c 10.445(3)
_cell_measurement_temperature 100(2)
_cell_volume 1384.9(7)
_diffrn_ambient_temperature 100(2)
_exptl_crystal_density_diffrn 1.301
_cod_original_sg_symbol_H-M 'P 21'
_cod_database_code 4020898

loop_
_symmetry_equiv_pos_as_xyz
'x, y, z'
'-x, y+1/2, -z'

loop_
_atom_site_label
_atom_site_type_symbol
_atom_site_fract_x
_atom_site_fract_y
_atom_site_fract_z
_atom_site_U_iso_or_equiv
_atom_site_adp_type
_atom_site_occupancy
_atom_site_symmetry_multiplicity
_atom_site_calc_flag
_atom_site_refinement_flags
_atom_site_disorder_assembly
_atom_site_disorder_group
O1A O 0.1870(2) 0.33671(13) 0.1969(2) 0.0176(5) Uani 1 1 d . . .
C2A C 0.2572(4) 0.4187(2) 0.1720(3) 0.0218(7) Uani 1 1 d . . .
H2A H 0.3667 0.4086 0.1904 0.026 Uiso 1 1 calc R . .
C3A C 0.2302(4) 0.4900(2) 0.2675(3) 0.0212(7) Uani 1 1 d . . .
H3AA H 0.2749 0.5480 0.2519 0.025 Uiso 1 1 calc R . .
H3AB H 0.1216 0.4994 0.2488 0.025 Uiso 1 1 calc R . .
N4A N 0.2936(3) 0.46338(16) 0.4061(2) 0.0165(5) Uani 1 1 d . . .
H4A H 0.2553 0.4159 0.4346 0.020 Uiso 1 1 calc R . .
C5A C 0.4057(3) 0.5059(2) 0.4931(3) 0.0172(7) Uani 1 1 d . . .
C6A C 0.4688(3) 0.4645(2) 0.6305(3) 0.0163(6) Uani 1 1 d . . .
H6AA H 0.5777 0.4751 0.6617 0.020 Uiso 1 1 calc R . .
H6AB H 0.4245 0.4952 0.6938 0.020 Uiso 1 1 calc R . .
N7A N 0.4410(3) 0.36858(16) 0.6330(2) 0.0142(5) Uani 1 1 d . . .
H7A H 0.4850 0.3320 0.5899 0.017 Uiso 1 1 calc R . .
C8A C 0.3512(3) 0.3328(2) 0.6979(3) 0.0146(6) Uani 1 1 d . . .
C9A C 0.3320(3) 0.2292(2) 0.6842(3) 0.0162(6) Uani 1 1 d . . .
H9A H 0.2384 0.2123 0.7055 0.019 Uiso 1 1 calc R . .
N10A N 0.3187(3) 0.19920(16) 0.5490(2) 0.0150(5) Uani 1 1 d . . .
H10A H 0.3826 0.1594 0.5359 0.018 Uiso 1 1 calc R . .
C11A C 0.2118(3) 0.23071(19) 0.4444(3) 0.0140(6) Uani 1 1 d . . .
C12A C 0.2086(3) 0.19548(19) 0.3089(3) 0.0165(6) Uani 1 1 d . . .
H12A H 0.1038 0.1858 0.2549 0.020 Uiso 1 1 calc R . .
H12B H 0.2599 0.1362 0.3198 0.020 Uiso 1 1 calc R . .
C13A C 0.2830(3) 0.2594(2) 0.2333(3) 0.0179(7) Uani 1 1 d . . .
H13A H 0.3823 0.2787 0.2935 0.021 Uiso 1 1 calc R . .
C14A C 0.1901(5) 0.4488(3) 0.0291(4) 0.0376(9) Uani 1 1 d . . .
H14A H 0.2098 0.4031 -0.0315 0.056 Uiso 1 1 d R . .
H14B H 0.2345 0.5065 0.0150 0.056 Uiso 1 1 d R . .
H14C H 0.0822 0.4563 0.0107 0.056 Uiso 1 1 d R . .
O15A O 0.4577(2) 0.57863(15) 0.4666(2) 0.0236(5) Uani 1 1 d . . .
O16A O 0.2919(2) 0.37529(15) 0.7684(2) 0.0222(5) Uani 1 1 d . . .
C17A C 0.4613(4) 0.1822(2) 0.7838(3) 0.0228(7) Uani 1 1 d . . .
H17A H 0.4476 0.1165 0.7750 0.034 Uiso 1 1 d R . .
H17B H 0.4654 0.2006 0.8750 0.034 Uiso 1 1 d R . .
H17C H 0.5545 0.1990 0.7660 0.034 Uiso 1 1 d R . .
O18A O 0.1226(2) 0.28956(14) 0.4590(2) 0.0184(5) Uani 1 1 d . . .
C19A C 0.3028(4) 0.2142(2) 0.1085(3) 0.0240(7) Uani 1 1 d . . .
H19A H 0.3488 0.2570 0.0610 0.036 Uiso 1 1 d R . .
H19B H 0.2053 0.1956 0.0495 0.036 Uiso 1 1 d R . .
H19C H 0.3669 0.1609 0.1347 0.036 Uiso 1 1 d R . .
O1B O 0.6840(2) 0.31198(13) 0.2045(2) 0.0163(5) Uani 1 1 d . . .
C2B C 0.7522(3) 0.3788(2) 0.1414(3) 0.0183(7) Uani 1 1 d . . .
H2B H 0.8601 0.3644 0.1577 0.022 Uiso 1 1 calc R . .
C3B C 0.7353(4) 0.4691(2) 0.2065(3) 0.0209(7) Uani 1 1 d . . .
H3BA H 0.7817 0.5178 0.1673 0.025 Uiso 1 1 calc R . .
H3BB H 0.6283 0.4835 0.1883 0.025 Uiso 1 1 calc R . .
N4B N 0.8058(3) 0.46508(17) 0.3497(3) 0.0183(6) Uani 1 1 d . . .
H4B H 0.7723 0.4245 0.3953 0.022 Uiso 1 1 calc R . .
C5B C 0.9171(3) 0.5178(2) 0.4181(3) 0.0174(7) Uani 1 1 d . . .
C6B C 0.9912(3) 0.49271(19) 0.5627(3) 0.0161(6) Uani 1 1 d . . .
H6BA H 1.1005 0.4969 0.5807 0.019 Uiso 1 1 calc R . .
H6BB H 0.9619 0.5374 0.6208 0.019 Uiso 1 1 calc R . .
N7B N 0.9549(3) 0.40308(16) 0.5992(2) 0.0141(5) Uani 1 1 d . . .
H7B H 0.9854 0.3559 0.5630 0.017 Uiso 1 1 calc R . .
C8B C 0.8775(3) 0.3893(2) 0.6851(3) 0.0147(6) Uani 1 1 d . . .
C9B C 0.8440(3) 0.2902(2) 0.7099(3) 0.0158(6) Uani 1 1 d . . .
H9B H 0.7466 0.2886 0.7304 0.019 Uiso 1 1 calc R . .
N10B N 0.8294(3) 0.23446(16) 0.5919(2) 0.0139(5) Uani 1 1 d . . .
H10B H 0.8933 0.1905 0.5943 0.017 Uiso 1 1 calc R . .
C11B C 0.7192(3) 0.25020(18) 0.4800(3) 0.0135(6) Uani 1 1 d . . .
C12B C 0.7119(3) 0.19077(19) 0.3604(3) 0.0140(6) Uani 1 1 d . . .
H12C H 0.6067 0.1744 0.3160 0.017 Uiso 1 1 calc R . .
H12D H 0.7674 0.1341 0.3921 0.017 Uiso 1 1 calc R . .
C13B C 0.7760(3) 0.2355(2) 0.2574(3) 0.0164(6) Uani 1 1 d . . .
H13B H 0.8801 0.2563 0.3027 0.020 Uiso 1 1 calc R . .
C14B C 0.6733(4) 0.3822(2) -0.0084(3) 0.0289(8) Uani 1 1 d . . .
H14D H 0.6876 0.3247 -0.0495 0.043 Uiso 1 1 d R . .
H14E H 0.7150 0.4316 -0.0488 0.043 Uiso 1 1 d R . .
H14F H 0.5666 0.3927 -0.0234 0.043 Uiso 1 1 d R . .
O15B O 0.9620(2) 0.58455(14) 0.3694(2) 0.0211(5) Uani 1 1 d . . .
O16B O 0.8346(2) 0.45072(14) 0.7448(2) 0.0203(5) Uani 1 1 d . . .
C17B C 0.9620(3) 0.2530(2) 0.8304(3) 0.0201(7) Uani 1 1 d . . .
H17D H 0.9374 0.1904 0.8465 0.030 Uiso 1 1 d R . .
H17E H 0.9659 0.2899 0.9093 0.030 Uiso 1 1 d R . .
H17F H 1.0592 0.2546 0.8134 0.030 Uiso 1 1 d R . .
O18B O 0.6280(2) 0.31241(14) 0.4734(2) 0.0171(5) Uani 1 1 d . . .
C19B C 0.7772(4) 0.1681(2) 0.1479(3) 0.0213(7) Uani 1 1 d . . .
H19D H 0.8229 0.1961 0.0846 0.032 Uiso 1 1 d R . .
H19E H 0.6747 0.1501 0.1004 0.032 Uiso 1 1 d R . .
H19F H 0.8348 0.1145 0.1880 0.032 Uiso 1 1 d R . .

loop_
_atom_site_aniso_label
_atom_site_aniso_U_11
_atom_site_aniso_U_22
_atom_site_aniso_U_33
_atom_site_aniso_U_23
_atom_site_aniso_U_13
_atom_site_aniso_U_12
O1A 0.0189(11) 0.0094(10) 0.0273(12) 0.0026(9) 0.0110(9) 0.0007(9)
C2A 0.0290(18) 0.0151(15) 0.0262(17) -0.0002(13) 0.0155(15) -0.0049(14)
C3A 0.0270(18) 0.0117(15) 0.0264(17) 0.0015(13) 0.0103(14) 0.0014(13)
N4A 0.0207(13) 0.0094(12) 0.0209(13) -0.0001(11) 0.0083(11) -0.0005(11)
C5A 0.0162(15) 0.0115(14) 0.0293(17) -0.0033(13) 0.0150(14) 0.0014(13)
C6A 0.0147(15) 0.0074(13) 0.0275(16) -0.0056(13) 0.0074(13) -0.0013(12)
N7A 0.0153(12) 0.0075(12) 0.0221(13) -0.0017(10) 0.0089(11) 0.0025(10)
C8A 0.0142(15) 0.0164(15) 0.0144(14) -0.0002(12) 0.0059(12) 0.0022(12)
C9A 0.0159(15) 0.0150(14) 0.0201(15) 0.0010(13) 0.0090(12) -0.0025(12)
N10A 0.0154(12) 0.0088(11) 0.0231(13) -0.0032(10) 0.0092(11) 0.0016(10)
C11A 0.0139(14) 0.0062(13) 0.0242(15) -0.0012(12) 0.0091(12) -0.0034(12)
C12A 0.0157(15) 0.0058(13) 0.0264(16) -0.0018(12) 0.0039(13) 0.0005(12)
C13A 0.0130(14) 0.0162(15) 0.0250(16) -0.0019(13) 0.0068(12) -0.0005(12)
C14A 0.062(3) 0.0249(19) 0.030(2) 0.0021(16) 0.0213(19) -0.0083(19)
O15A 0.0259(12) 0.0112(11) 0.0360(13) 0.0003(10) 0.0129(10) -0.0063(10)
O16A 0.0221(11) 0.0213(12) 0.0281(12) -0.0047(10) 0.0150(10) 0.0023(10)
C17A 0.0278(17) 0.0159(16) 0.0268(17) 0.0028(14) 0.0112(14) -0.0032(14)
O18A 0.0171(11) 0.0143(11) 0.0242(11) -0.0011(9) 0.0070(9) 0.0006(9)
C19A 0.0255(17) 0.0232(17) 0.0241(16) -0.0042(14) 0.0086(14) 0.0053(14)
O1B 0.0183(11) 0.0086(10) 0.0232(11) 0.0015(9) 0.0079(9) 0.0002(8)
C2B 0.0226(16) 0.0124(14) 0.0237(16) -0.0005(13) 0.0126(13) -0.0051(13)
C3B 0.0242(16) 0.0086(14) 0.0285(17) 0.0040(13) 0.0056(14) -0.0020(13)
N4B 0.0227(14) 0.0095(12) 0.0229(13) 0.0009(11) 0.0072(11) -0.0039(11)
C5B 0.0167(16) 0.0109(14) 0.0281(17) -0.0004(12) 0.0123(14) 0.0030(13)
C6B 0.0157(15) 0.0065(14) 0.0275(16) -0.0029(12) 0.0083(13) -0.0055(12)
N7B 0.0159(12) 0.0054(11) 0.0220(13) -0.0044(10) 0.0074(11) -0.0003(10)
C8B 0.0134(14) 0.0134(15) 0.0161(14) -0.0010(12) 0.0027(12) 0.0055(12)
C9B 0.0173(15) 0.0150(15) 0.0165(14) -0.0008(12) 0.0074(12) 0.0001(12)
N10B 0.0124(12) 0.0088(12) 0.0222(13) 0.0002(10) 0.0076(10) 0.0021(10)
C11B 0.0136(14) 0.0079(13) 0.0216(15) 0.0013(11) 0.0094(12) -0.0032(12)
C12B 0.0146(14) 0.0059(13) 0.0198(15) -0.0030(12) 0.0022(12) 0.0012(12)
C13B 0.0140(14) 0.0148(14) 0.0207(15) -0.0028(13) 0.0057(12) 0.0014(12)
C14B 0.0356(19) 0.0259(19) 0.0264(17) -0.0008(16) 0.0111(15) -0.0084(16)
O15B 0.0224(11) 0.0091(10) 0.0345(12) 0.0014(10) 0.0125(10) -0.0029(9)
O16B 0.0231(12) 0.0165(11) 0.0246(12) -0.0040(9) 0.0121(10) 0.0022(9)
C17B 0.0231(16) 0.0174(16) 0.0208(15) -0.0029(13) 0.0080(13) -0.0008(14)
O18B 0.0162(11) 0.0134(11) 0.0229(11) -0.0013(9) 0.0079(9) 0.0039(9)
C19B 0.0255(17) 0.0172(15) 0.0211(16) -0.0048(13) 0.0070(14) 0.0046(14)

loop_
_geom_bond_atom_site_label_1
_geom_bond_atom_site_label_2
_geom_bond_distance
_geom_bond_site_symmetry_2
_geom_bond_publ_flag
O1A C13A 1.435(4) . ?
O1A C2A 1.440(4) . ?
C2A C14A 1.506(5) . ?
C2A C3A 1.522(4) . ?
C2A H2A 1.0000 . ?
C3A N4A 1.447(4) . ?
C3A H3AA 0.9900 . ?
C3A H3AB 0.9900 . ?
N4A C5A 1.328(4) . ?
N4A H4A 0.8800 . ?
C5A O15A 1.244(4) . ?
C5A C6A 1.511(4) . ?
C6A N7A 1.443(4) . ?
C6A H6AA 0.9900 . ?
C6A H6AB 0.9900 . ?
N7A C8A 1.339(4) . ?
N7A H7A 0.8800 . ?
C8A O16A 1.220(4) . ?
C8A C9A 1.544(4) . ?
C9A N10A 1.449(4) . ?
C9A C17A 1.514(4) . ?
C9A H9A 1.0000 . ?
N10A C11A 1.331(4) . ?
N10A H10A 0.8800 . ?
C11A O18A 1.247(3) . ?
C11A C12A 1.500(4) . ?
C12A C13A 1.527(4) . ?
C12A H12A 0.9900 . ?
C12A H12B 0.9900 . ?
C13A C19A 1.524(4) . ?
C13A H13A 1.0000 . ?
C14A H14A 0.9800 . ?
C14A H14B 0.9800 . ?
C14A H14C 0.9800 . ?
C17A H17A 0.9800 . ?
C17A H17B 0.9800 . ?
C17A H17C 0.9800 . ?
C19A H19A 0.9800 . ?
C19A H19B 0.9800 . ?
C19A H19C 0.9800 . ?
O1B C13B 1.431(4) . ?
O1B C2B 1.438(3) . ?
C2B C14B 1.521(4) . ?
C2B C3B 1.527(4) . ?
C2B H2B 1.0000 . ?
C3B N4B 1.448(4) . ?
C3B H3BA 0.9900 . ?
C3B H3BB 0.9900 . ?
N4B C5B 1.330(4) . ?
N4B H4B 0.8800 . ?
C5B O15B 1.239(4) . ?
C5B C6B 1.510(4) . ?
C6B N7B 1.446(4) . ?
C6B H6BA 0.9900 . ?
C6B H6BB 0.9900 . ?
N7B C8B 1.327(4) . ?
N7B H7B 0.8800 . ?
C8B O16B 1.235(3) . ?
C8B C9B 1.536(4) . ?
C9B N10B 1.455(4) . ?
C9B C17B 1.513(4) . ?
C9B H9B 1.0000 . ?
N10B C11B 1.333(4) . ?
N10B H10B 0.8800 . ?
C11B O18B 1.244(3) . ?
C11B C12B 1.512(4) . ?
C12B C13B 1.529(4) . ?
C12B H12C 0.9900 . ?
C12B H12D 0.9900 . ?
C13B C19B 1.520(4) . ?
C13B H13B 1.0000 . ?
C14B H14D 0.9800 . ?
C14B H14E 0.9800 . ?
C14B H14F 0.9800 . ?
C17B H17D 0.9800 . ?
C17B H17E 0.9800 . ?
C17B H17F 0.9800 . ?
C19B H19D 0.9800 . ?
C19B H19E 0.9800 . ?
C19B H19F 0.9800 . ?

loop_
_cod_related_entry_id
_cod_related_entry_database
_cod_related_entry_code
1 ChemSpider 30658482
